data_2210670
loop_
_publ_author_name
'\,Cetin, Ahmet'
'Din\,cer, Muharrem'
'\"Ozdemir, Nam\?ik'
'Dayan, Osman'
'Cans\?iz, Ahmet'

_publ_section_title 3,3'-(Pyridine-2,6-diyl)bis(4-allyl-4,5-dihydro-1<i>H</i>-1,2,4-triazole-5-thione)
_journal_coeditor_code IS2068
_journal_issue 10
_journal_name_full 'Acta Crystallographica Section E'
_journal_page_first o4385
_journal_page_last o4387
_journal_paper_doi 10.1107/S1600536806035495
_journal_volume 62
_journal_year 2006
_chemical_formula_iupac 'C15 H15 N7 S2'
_chemical_formula_moiety 'C15 H15 N7 S2'
_chemical_formula_sum 'C15 H15 N7 S2'
_chemical_formula_weight 357.46
_chemical_name_systematic
;
3,3'-(Pyridine-2,6-diyl)bis(4-allyl-4,5-dihydro-1H-1,2,4-triazole-5-thione)
;
_space_group_IT_number 2
_symmetry_cell_setting triclinic
_symmetry_space_group_name_Hall '-P 1'
_symmetry_space_group_name_H-M 'P -1'
_atom_sites_solution_hydrogens geom
_atom_sites_solution_primary direct
_atom_sites_solution_secondary difmap
_audit_creation_method SHELXL97
_cell_angle_alpha 73.027(5)
_cell_angle_beta 88.204(6)
_cell_angle_gamma 89.503(6)
_cell_formula_units_Z 4
_cell_length_a 10.0527(7)
_cell_length_b 10.7295(7)
_cell_length_c 16.5864(12)
_cell_measurement_reflns_used 20784
_cell_measurement_temperature 296
_cell_measurement_theta_max 28.08
_cell_measurement_theta_min 1.98
_cell_volume 1710.3(2)
_computing_cell_refinement X-AREA
_computing_data_collection 'X-AREA (Stoe & Cie, 2002)'
_computing_data_reduction 'X-RED32 (Stoe & Cie, 2002)'
_computing_molecular_graphics 'ORTEP-3 for Windows (Farrugia, 1997)'
_computing_publication_material 'WinGX (Farrugia, 1999) and PLATON (Spek, 2003)'
_computing_structure_refinement 'SHELXL97 (Sheldrick, 1997)'
_computing_structure_solution 'SHELXS97 (Sheldrick, 1997)'
_diffrn_ambient_temperature 296
_diffrn_detector_area_resol_mean 6.67
_diffrn_measured_fraction_theta_full 1.000
_diffrn_measured_fraction_theta_max 1.000
_diffrn_measurement_device_type 'Stoe IPDS 2'
_diffrn_measurement_method \w
_diffrn_radiation_monochromator 'plane graphite'
_diffrn_radiation_source 'sealed X-ray tube, 12 x 0.4 mm long-fine focus'
_diffrn_radiation_type MoK\a
_diffrn_radiation_wavelength 0.71073
_diffrn_reflns_av_R_equivalents 0.0383
_diffrn_reflns_av_sigmaI/netI 0.0289
_diffrn_reflns_limit_h_max 12
_diffrn_reflns_limit_h_min -12
_diffrn_reflns_limit_k_max 13
_diffrn_reflns_limit_k_min -13
_diffrn_reflns_limit_l_max 20
_diffrn_reflns_limit_l_min -20
_diffrn_reflns_number 25011
_diffrn_reflns_theta_full 26.00
_diffrn_reflns_theta_max 26.00
_diffrn_reflns_theta_min 1.98
_diffrn_standards_decay_% 0
_diffrn_standards_interval_count 0
_diffrn_standards_number 0
_exptl_absorpt_coefficient_mu 0.323
_exptl_absorpt_correction_T_max 0.9400
_exptl_absorpt_correction_T_min 0.8727
_exptl_absorpt_correction_type integration
_exptl_absorpt_process_details '(X-RED32; Stoe & Cie, 2002)'
_exptl_crystal_colour colourless
_exptl_crystal_density_diffrn 1.388
_exptl_crystal_density_method 'not measured'
_exptl_crystal_description prism
_exptl_crystal_F_000 744
_exptl_crystal_size_max 0.46
_exptl_crystal_size_mid 0.35
_exptl_crystal_size_min 0.21
_refine_diff_density_max 0.696
_refine_diff_density_min -0.490
_refine_ls_extinction_method none
_refine_ls_goodness_of_fit_ref 1.047
_refine_ls_hydrogen_treatment constr
_refine_ls_matrix_type full
_refine_ls_number_parameters 433
_refine_ls_number_reflns 6725
_refine_ls_number_restraints 437
_refine_ls_restrained_S_all 1.232
_refine_ls_R_factor_all 0.0678
_refine_ls_R_factor_gt 0.0509
_refine_ls_shift/su_max 0.001
_refine_ls_shift/su_mean 0.000
_refine_ls_structure_factor_coef Fsqd
_refine_ls_weighting_details 'calc w = 1/[\s^2^(Fo^2^)+(0.082P)^2^+0.6577P] where P=(Fo^2^+2Fc^2^)/3'
_refine_ls_weighting_scheme calc
_refine_ls_wR_factor_gt 0.1378
_refine_ls_wR_factor_ref 0.1471
_reflns_number_gt 5075
_reflns_number_total 6725
_reflns_threshold_expression I>2\s(I)
_cod_data_source_file is2068.cif
_cod_data_source_block II
_cod_database_code 2210670
_cod_database_fobs_code 2210670

loop_
_symmetry_equiv_pos_as_xyz
'x, y, z'
'-x, -y, -z'

loop_
_atom_site_type_symbol
_atom_site_label
_atom_site_fract_x
_atom_site_fract_y
_atom_site_fract_z
_atom_site_U_iso_or_equiv
_atom_site_adp_type
_atom_site_calc_flag
_atom_site_refinement_flags
_atom_site_occupancy
S S1 0.83410(12) 0.98043(9) 0.54281(6) 0.0705(3) Uani d U 1
S S2 0.31666(9) 0.21111(7) 0.89632(5) 0.0490(2) Uani d U 1
N N1 0.6262(3) 1.0566(3) 0.72325(19) 0.0603(7) Uani d U 1
N N2 0.7037(3) 1.0870(3) 0.65137(19) 0.0627(7) Uani d U 1
H H2 0.7296 1.1650 0.6255 0.075 Uiso calc R 1
N N3 0.6721(3) 0.8826(2) 0.68282(16) 0.0484(5) Uani d U 1
N N4 0.4928(3) 0.7397(2) 0.83326(15) 0.0420(5) Uani d U 1
N N5 0.3114(3) 0.4962(2) 0.99662(15) 0.0471(6) Uani d U 1
N N6 0.2868(3) 0.3727(2) 0.99471(15) 0.0466(6) Uani d U 1
H H6 0.2470 0.3154 1.0355 0.056 Uiso calc R 1
N N7 0.3875(2) 0.4643(2) 0.87768(14) 0.0395(5) Uani d U 1
C C1 0.6091(3) 0.9309(3) 0.7419(2) 0.0486(6) Uani d U 1
C C2 0.7356(4) 0.9842(3) 0.6248(2) 0.0544(7) Uani d U 1
C C3 0.6833(4) 0.7494(3) 0.6786(2) 0.0557(7) Uani d U 1
H H3A 0.6694 0.6902 0.7349 0.067 Uiso calc R 1
H H3B 0.7730 0.7356 0.6596 0.067 Uiso calc R 1
C C4 0.5880(5) 0.7171(4) 0.6219(3) 0.0717(9) Uani d U 1
H H4 0.5991 0.6370 0.6114 0.086 Uiso calc R 1
C C5 0.4906(6) 0.7888(6) 0.5852(3) 0.0963(14) Uani d U 1
H H5A 0.4754 0.8698 0.5937 0.116 Uiso calc R 1
H H5B 0.4358 0.7594 0.5504 0.116 Uiso calc R 1
C C6 0.5315(3) 0.8635(3) 0.81925(19) 0.0445(6) Uani d U 1
C C7 0.4996(4) 0.9368(3) 0.8738(2) 0.0514(7) Uani d U 1
H H7 0.5297 1.0221 0.8622 0.062 Uiso calc R 1
C C8 0.4231(4) 0.8817(3) 0.9449(2) 0.0532(7) Uani d U 1
H H8 0.4008 0.9288 0.9824 0.064 Uiso calc R 1
C C9 0.3798(3) 0.7552(3) 0.96005(19) 0.0484(6) Uani d U 1
H H9 0.3263 0.7160 1.0073 0.058 Uiso calc R 1
C C10 0.4176(3) 0.6878(3) 0.90352(18) 0.0406(5) Uani d U 1
C C11 0.3736(3) 0.5506(3) 0.92442(17) 0.0408(5) Uani d U 1
C C12 0.3302(3) 0.3482(3) 0.92396(17) 0.0416(6) Uani d U 1
C C13 0.4530(3) 0.4811(3) 0.79494(18) 0.0437(6) Uani d U 1
H H13A 0.4493 0.5720 0.7620 0.052 Uiso calc R 1
H H13B 0.4065 0.4303 0.7649 0.052 Uiso calc R 1
C C14 0.5956(4) 0.4379(3) 0.8048(2) 0.0523(7) Uani d U 1
H H14 0.6521 0.4784 0.8328 0.063 Uiso calc R 1
C C15 0.6434(5) 0.3455(4) 0.7755(3) 0.0736(10) Uani d U 1
H H15A 0.5885 0.3039 0.7473 0.088 Uiso calc R 1
H H15B 0.7323 0.3214 0.7828 0.088 Uiso calc R 1
S S3 0.19854(10) 0.61016(8) 0.42074(5) 0.0566(2) Uani d U 1
S S4 -0.10505(11) -0.19925(8) 0.85134(6) 0.0597(3) Uani d U 1
N N8 0.0764(3) 0.6704(3) 0.63075(17) 0.0579(6) Uani d U 1
N N9 0.1137(3) 0.7062(3) 0.54762(17) 0.0578(6) Uani d U 1
H H9A 0.1141 0.7858 0.5165 0.069 Uiso calc R 1
N N10 0.1336(3) 0.4999(2) 0.58818(15) 0.0459(5) Uani d U 1
N N11 0.0236(3) 0.3440(2) 0.76241(14) 0.0407(5) Uani d U 1
N N12 -0.1222(3) 0.0992(2) 0.93899(17) 0.0515(6) Uani d U 1
N N13 -0.1455(3) -0.0268(2) 0.94086(16) 0.0516(6) Uani d U 1
H H13 -0.1873 -0.0817 0.9819 0.062 Uiso calc R 1
N N14 -0.0411(3) 0.0575(2) 0.82437(16) 0.0489(5) Uani d U 1
C C16 0.0899(3) 0.5437(3) 0.65450(19) 0.0468(6) Uani d U 1
C C17 0.1493(3) 0.6072(3) 0.51877(19) 0.0485(6) Uani d U 1
C C18 0.1668(4) 0.3677(3) 0.5869(2) 0.0588(7) Uani d U 1
H H18A 0.1154 0.3069 0.6315 0.071 Uiso calc R 1
H H18B 0.1394 0.3571 0.5338 0.071 Uiso calc R 1
C C19 0.3071(5) 0.3324(5) 0.5973(3) 0.0929(12) Uani d DU 1
H H19 0.3270 0.2446 0.6069 0.112 Uiso calc R 1
C C20 0.4060(6) 0.4077(7) 0.5946(4) 0.1225(18) Uani d DU 1
H H20A 0.3924 0.4966 0.5852 0.147 Uiso calc R 1
H H20B 0.4916 0.3736 0.6022 0.147 Uiso calc R 1
C C21 0.0570(3) 0.4703(3) 0.74263(18) 0.0440(6) Uani d U 1
C C22 0.0558(4) 0.5406(3) 0.8011(2) 0.0521(7) Uani d U 1
H H22 0.0818 0.6275 0.7851 0.063 Uiso calc R 1
C C23 0.0156(4) 0.4790(3) 0.8829(2) 0.0551(7) Uani d U 1
H H23 0.0122 0.5244 0.9228 0.066 Uiso calc R 1
C C24 -0.0198(4) 0.3495(3) 0.90512(19) 0.0503(7) Uani d U 1
H H24 -0.0469 0.3057 0.9601 0.060 Uiso calc R 1
C C25 -0.0137(3) 0.2862(3) 0.84300(18) 0.0427(6) Uani d U 1
C C26 -0.0571(3) 0.1487(3) 0.86771(18) 0.0442(6) Uani d U 1
C C27 -0.0975(3) -0.0568(3) 0.87327(19) 0.0481(6) Uani d U 1
C C28 0.0205(4) 0.0698(3) 0.7403(2) 0.0626(8) Uani d U 1
H H28A -0.0278 0.0152 0.7137 0.075 Uiso calc R 1
H H28B 0.0125 0.1593 0.7054 0.075 Uiso calc R 1
C C29 0.1578(5) 0.0333(6) 0.7439(3) 0.0899(11) Uani d U 1
H H29 0.2146 0.0730 0.7720 0.108 Uiso calc R 1
C C30 0.2090(6) -0.0549(7) 0.7089(4) 0.1122(17) Uani d U 1
H H30A 0.1545 -0.0962 0.6804 0.135 Uiso calc R 1
H H30B 0.2992 -0.0748 0.7132 0.135 Uiso calc R 1

loop_
_atom_site_aniso_label
_atom_site_aniso_U_11
_atom_site_aniso_U_22
_atom_site_aniso_U_33
_atom_site_aniso_U_12
_atom_site_aniso_U_13
_atom_site_aniso_U_23
S1 0.0907(7) 0.0464(5) 0.0642(6) -0.0038(4) 0.0414(5) -0.0043(4)
S2 0.0645(5) 0.0335(4) 0.0497(4) -0.0097(3) 0.0133(4) -0.0144(3)
N1 0.0772(17) 0.0358(11) 0.0633(14) -0.0101(12) 0.0303(12) -0.0106(10)
N2 0.0803(17) 0.0350(11) 0.0650(15) -0.0103(12) 0.0337(13) -0.0057(10)
N3 0.0610(14) 0.0342(10) 0.0461(11) -0.0066(10) 0.0192(10) -0.0075(9)
N4 0.0523(13) 0.0314(10) 0.0410(11) -0.0051(9) 0.0127(10) -0.0098(9)
N5 0.0630(14) 0.0361(11) 0.0422(11) -0.0118(10) 0.0153(10) -0.0126(9)
N6 0.0631(14) 0.0334(10) 0.0415(11) -0.0116(10) 0.0152(10) -0.0095(9)
N7 0.0495(12) 0.0315(9) 0.0366(10) -0.0059(9) 0.0103(9) -0.0094(8)
C1 0.0612(15) 0.0334(11) 0.0486(13) -0.0075(11) 0.0172(11) -0.0095(10)
C2 0.0667(17) 0.0362(12) 0.0536(14) -0.0068(12) 0.0228(12) -0.0049(11)
C3 0.0752(18) 0.0359(12) 0.0532(15) -0.0052(13) 0.0233(13) -0.0110(11)
C4 0.099(2) 0.0556(18) 0.0616(18) -0.0187(16) 0.0167(16) -0.0205(15)
C5 0.105(3) 0.101(3) 0.084(3) -0.018(2) -0.005(2) -0.028(3)
C6 0.0543(14) 0.0325(11) 0.0452(12) -0.0065(10) 0.0141(11) -0.0105(10)
C7 0.0660(17) 0.0341(12) 0.0547(14) -0.0086(12) 0.0175(13) -0.0155(11)
C8 0.0708(17) 0.0382(13) 0.0533(14) -0.0060(12) 0.0194(13) -0.0197(11)
C9 0.0616(16) 0.0371(12) 0.0462(13) -0.0062(12) 0.0197(12) -0.0137(11)
C10 0.0499(13) 0.0311(11) 0.0402(12) -0.0053(10) 0.0102(10) -0.0103(9)
C11 0.0506(14) 0.0323(10) 0.0388(11) -0.0058(10) 0.0108(10) -0.0104(9)
C12 0.0517(14) 0.0325(11) 0.0389(12) -0.0069(11) 0.0087(11) -0.0085(9)
C13 0.0570(14) 0.0367(12) 0.0369(12) -0.0057(11) 0.0126(11) -0.0113(10)
C14 0.0585(16) 0.0495(15) 0.0452(15) -0.0055(13) 0.0132(13) -0.0092(12)
C15 0.070(2) 0.081(3) 0.072(2) 0.0180(19) 0.0063(19) -0.026(2)
S3 0.0715(6) 0.0486(5) 0.0446(4) -0.0139(4) 0.0147(4) -0.0067(3)
S4 0.0844(7) 0.0367(4) 0.0556(5) -0.0120(4) 0.0250(4) -0.0121(3)
N8 0.0843(17) 0.0374(11) 0.0466(12) -0.0039(12) 0.0121(12) -0.0052(10)
N9 0.0828(17) 0.0368(11) 0.0462(12) -0.0061(12) 0.0124(12) -0.0017(9)
N10 0.0556(13) 0.0347(10) 0.0426(10) -0.0081(9) 0.0103(10) -0.0050(9)
N11 0.0463(12) 0.0331(10) 0.0396(10) -0.0018(9) 0.0057(9) -0.0062(8)
N12 0.0667(15) 0.0367(11) 0.0473(12) -0.0053(11) 0.0172(11) -0.0083(9)
N13 0.0677(15) 0.0356(11) 0.0465(12) -0.0070(11) 0.0201(11) -0.0063(9)
N14 0.0645(14) 0.0355(10) 0.0433(11) -0.0066(10) 0.0157(10) -0.0076(9)
C16 0.0583(15) 0.0347(11) 0.0433(11) -0.0051(11) 0.0082(11) -0.0058(9)
C17 0.0584(16) 0.0381(12) 0.0437(12) -0.0104(12) 0.0072(12) -0.0040(10)
C18 0.0764(17) 0.0410(13) 0.0552(16) 0.0005(13) 0.0172(14) -0.0099(12)
C19 0.094(2) 0.083(2) 0.096(2) 0.0215(18) 0.005(2) -0.017(2)
C20 0.091(3) 0.158(5) 0.110(4) 0.003(3) -0.006(3) -0.027(4)
C21 0.0523(14) 0.0348(11) 0.0418(11) -0.0026(11) 0.0062(11) -0.0071(9)
C22 0.0709(17) 0.0346(12) 0.0496(13) -0.0046(12) 0.0072(13) -0.0112(10)
C23 0.0777(18) 0.0413(13) 0.0472(13) -0.0017(13) 0.0079(14) -0.0154(11)
C24 0.0664(17) 0.0407(13) 0.0408(13) -0.0005(12) 0.0087(12) -0.0085(10)
C25 0.0499(14) 0.0350(11) 0.0400(11) -0.0002(10) 0.0066(11) -0.0065(9)
C26 0.0545(14) 0.0343(11) 0.0400(12) -0.0028(11) 0.0094(11) -0.0060(9)
C27 0.0618(16) 0.0349(11) 0.0434(13) -0.0049(12) 0.0137(12) -0.0063(10)
C28 0.0836(18) 0.0492(16) 0.0546(15) -0.0152(14) 0.0258(15) -0.0168(13)
C29 0.078(2) 0.126(3) 0.076(2) -0.019(2) 0.0218(18) -0.048(2)
C30 0.083(3) 0.161(4) 0.107(3) 0.017(3) 0.017(3) -0.064(3)

loop_
_atom_type_symbol
_atom_type_description
_atom_type_scat_dispersion_real
_atom_type_scat_dispersion_imag
_atom_type_scat_source
C C 0.0033 0.0016 'International Tables Vol C Tables 4.2.6.8 and 6.1.1.4'
H H 0.0000 0.0000 'International Tables Vol C Tables 4.2.6.8 and 6.1.1.4'
N N 0.0061 0.0033 'International Tables Vol C Tables 4.2.6.8 and 6.1.1.4'
S S 0.1246 0.1234 'International Tables Vol C Tables 4.2.6.8 and 6.1.1.4'

loop_
_geom_angle_atom_site_label_1
_geom_angle_atom_site_label_2
_geom_angle_atom_site_label_3
_geom_angle
_geom_angle_publ_flag
C1 N1 N2 104.3(3) ?
C2 N2 N1 113.6(3) ?
C2 N2 H2 123.2 ?
N1 N2 H2 123.2 ?
C2 N3 C1 108.0(2) ?
C2 N3 C3 121.8(3) ?
C1 N3 C3 130.2(2) ?
C6 N4 C10 116.5(2) ?
C11 N5 N6 104.1(2) ?
C12 N6 N5 114.0(2) ?
C12 N6 H6 123.0 ?
N5 N6 H6 123.0 ?
C11 N7 C12 107.6(2) ?
C11 N7 C13 129.9(2) ?
C12 N7 C13 122.5(2) ?
N1 C1 N3 110.6(3) ?
N1 C1 C6 118.9(3) no
N3 C1 C6 130.5(3) no
N2 C2 N3 103.5(3) ?
N2 C2 S1 127.9(2) ?
N3 C2 S1 128.6(2) ?
N3 C3 C4 113.7(3) ?
N3 C3 H3A 108.8 ?
C4 C3 H3A 108.8 ?
N3 C3 H3B 108.8 ?
C4 C3 H3B 108.8 ?
H3A C3 H3B 107.7 ?
C5 C4 C3 126.6(4) ?
C5 C4 H4 116.7 ?
C3 C4 H4 116.7 ?
C4 C5 H5A 120.0 ?
C4 C5 H5B 120.0 ?
H5A C5 H5B 120.0 ?
N4 C6 C7 123.2(3) ?
N4 C6 C1 120.5(3) ?
C7 C6 C1 116.2(3) ?
C8 C7 C6 119.1(3) ?
C8 C7 H7 120.5 ?
C6 C7 H7 120.5 ?
C7 C8 C9 118.9(3) ?
C7 C8 H8 120.5 ?
C9 C8 H8 120.5 ?
C8 C9 C10 118.6(3) ?
C8 C9 H9 120.7 ?
C10 C9 H9 120.7 ?
N4 C10 C9 123.6(3) ?
N4 C10 C11 119.8(2) ?
C9 C10 C11 116.6(2) ?
N5 C11 N7 110.9(2) ?
N5 C11 C10 119.9(2) no
N7 C11 C10 129.3(2) no
N6 C12 N7 103.5(2) ?
N6 C12 S2 128.8(2) ?
N7 C12 S2 127.7(2) ?
N7 C13 C14 110.5(3) ?
N7 C13 H13A 109.5 ?
C14 C13 H13A 109.5 ?
N7 C13 H13B 109.5 ?
C14 C13 H13B 109.5 ?
H13A C13 H13B 108.1 ?
C15 C14 C13 122.5(4) ?
C15 C14 H14 118.8 ?
C13 C14 H14 118.8 ?
C14 C15 H15A 120.0 ?
C14 C15 H15B 120.0 ?
H15A C15 H15B 120.0 ?
C16 N8 N9 103.9(3) ?
C17 N9 N8 114.1(3) ?
C17 N9 H9A 123.0 ?
N8 N9 H9A 123.0 ?
C16 N10 C17 107.4(3) ?
C16 N10 C18 129.5(3) ?
C17 N10 C18 123.1(3) ?
C21 N11 C25 116.6(2) ?
C26 N12 N13 104.2(2) ?
C27 N13 N12 113.7(2) ?
C27 N13 H13 123.1 ?
N12 N13 H13 123.1 ?
C27 N14 C26 107.6(2) ?
C27 N14 C28 122.1(3) ?
C26 N14 C28 130.3(3) ?
N8 C16 N10 110.9(3) ?
N8 C16 C21 119.1(3) no
N10 C16 C21 129.9(3) no
N9 C17 N10 103.7(3) ?
N9 C17 S3 128.7(2) ?
N10 C17 S3 127.6(2) ?
C19 C18 N10 115.5(4) ?
C19 C18 H18A 108.4 ?
N10 C18 H18A 108.4 ?
C19 C18 H18B 108.4 ?
N10 C18 H18B 108.4 ?
H18A C18 H18B 107.5 ?
C20 C19 C18 127.9(5) ?
C20 C19 H19 116.1 ?
C18 C19 H19 116.1 ?
C19 C20 H20A 120.0 ?
C19 C20 H20B 120.0 ?
H20A C20 H20B 120.0 ?
N11 C21 C22 123.3(3) ?
N11 C21 C16 120.1(3) ?
C22 C21 C16 116.5(3) ?
C23 C22 C21 118.7(3) ?
C23 C22 H22 120.6 ?
C21 C22 H22 120.6 ?
C22 C23 C24 119.4(3) ?
C22 C23 H23 120.3 ?
C24 C23 H23 120.3 ?
C23 C24 C25 118.1(3) ?
C23 C24 H24 121.0 ?
C25 C24 H24 121.0 ?
N11 C25 C24 123.9(3) ?
N11 C25 C26 119.0(3) ?
C24 C25 C26 117.0(3) ?
N12 C26 N14 110.7(3) ?
N12 C26 C25 120.1(3) no
N14 C26 C25 129.1(3) no
N13 C27 N14 103.8(3) ?
N13 C27 S4 128.6(2) ?
N14 C27 S4 127.6(2) ?
C29 C28 N14 112.9(3) ?
C29 C28 H28A 109.0 ?
N14 C28 H28A 109.0 ?
C29 C28 H28B 109.0 ?
N14 C28 H28B 109.0 ?
H28A C28 H28B 107.8 ?
C30 C29 C28 123.7(5) ?
C30 C29 H29 118.2 ?
C28 C29 H29 118.2 ?
C29 C30 H30A 120.0 ?
C29 C30 H30B 120.0 ?
H30A C30 H30B 120.0 ?

loop_
_geom_bond_atom_site_label_1
_geom_bond_atom_site_label_2
_geom_bond_distance
_geom_bond_publ_flag
S1 C2 1.667(3) yes
S2 C12 1.671(3) yes
S3 C17 1.676(3) yes
S4 C27 1.674(3) yes
N1 C1 1.305(4) yes
N1 N2 1.361(4) yes
N2 C2 1.335(4) ?
N2 H2 0.8600 ?
N3 C2 1.372(4) yes
N3 C1 1.373(4) yes
N3 C3 1.454(4) yes
N4 C6 1.340(4) ?
N4 C10 1.346(4) ?
N5 C11 1.310(4) yes
N5 N6 1.360(3) yes
N6 C12 1.335(4) ?
N6 H6 0.8600 ?
N7 C11 1.374(3) yes
N7 C12 1.378(3) yes
N7 C13 1.467(3) yes
C1 C6 1.477(4) ?
C3 C4 1.475(6) ?
C3 H3A 0.9700 ?
C3 H3B 0.9700 ?
C4 C5 1.293(7) ?
C4 H4 0.9300 ?
C5 H5A 0.9300 ?
C5 H5B 0.9300 ?
C6 C7 1.390(4) ?
C7 C8 1.369(4) ?
C7 H7 0.9300 ?
C8 C9 1.378(4) ?
C8 H8 0.9300 ?
C9 C10 1.384(4) ?
C9 H9 0.9300 ?
C10 C11 1.478(4) ?
C13 C14 1.502(5) ?
C13 H13A 0.9700 ?
C13 H13B 0.9700 ?
C14 C15 1.306(5) ?
C14 H14 0.9300 ?
C15 H15A 0.9300 ?
C15 H15B 0.9300 ?
N8 C16 1.307(4) yes
N8 N9 1.360(4) yes
N9 C17 1.328(4) ?
N9 H9A 0.8600 ?
N10 C16 1.376(4) yes
N10 C17 1.376(4) yes
N10 C18 1.461(4) yes
N11 C21 1.341(4) ?
N11 C25 1.342(4) ?
N12 C26 1.303(4) yes
N12 N13 1.366(4) yes
N13 C27 1.329(4) ?
N13 H13 0.8600 ?
N14 C27 1.374(4) yes
N14 C26 1.379(4) yes
N14 C28 1.478(4) yes
C16 C21 1.473(4) ?
C18 C19 1.459(7) ?
C18 H18A 0.9700 ?
C18 H18B 0.9700 ?
C19 C20 1.278(6) ?
C19 H19 0.9300 ?
C20 H20A 0.9300 ?
C20 H20B 0.9300 ?
C21 C22 1.391(4) ?
C22 C23 1.374(4) ?
C22 H22 0.9300 ?
C23 C24 1.375(4) ?
C23 H23 0.9300 ?
C24 C25 1.389(4) ?
C24 H24 0.9300 ?
C25 C26 1.477(4) ?
C28 C29 1.430(6) ?
C28 H28A 0.9700 ?
C28 H28B 0.9700 ?
C29 C30 1.337(7) ?
C29 H29 0.9300 ?
C30 H30A 0.9300 ?
C30 H30B 0.9300 ?

loop_
_geom_hbond_atom_site_label_D
_geom_hbond_atom_site_label_H
_geom_hbond_atom_site_label_A
_geom_hbond_site_symmetry_A
_geom_hbond_distance_DH
_geom_hbond_distance_HA
_geom_hbond_distance_DA
_geom_hbond_angle_DHA
C3 H3A N4 . 0.97 2.53 3.131(4) 120
C13 H13A N4 . 0.97 2.47 3.054(4) 118
C18 H18A N11 . 0.97 2.47 3.150(4) 127
C28 H28B N11 . 0.97 2.44 3.071(4) 123
N2 H2 S3 2_676 0.86 2.42 3.266(3) 169
N6 H6 S4 2_557 0.86 2.37 3.212(2) 167
N9 H9A S1 2_676 0.86 2.47 3.297(3) 163
N13 H13 S2 2_557 0.86 2.43 3.288(3) 172

loop_
_geom_torsion_atom_site_label_1
_geom_torsion_atom_site_label_2
_geom_torsion_atom_site_label_3
_geom_torsion_atom_site_label_4
_geom_torsion
C1 N1 N2 C2 -0.2(5)
C11 N5 N6 C12 -0.5(4)
N2 N1 C1 N3 -0.9(4)
N2 N1 C1 C6 178.2(3)
C2 N3 C1 N1 1.7(4)
C3 N3 C1 N1 178.2(3)
C2 N3 C1 C6 -177.3(4)
C3 N3 C1 C6 -0.8(6)
N1 N2 C2 N3 1.2(4)
N1 N2 C2 S1 -176.7(3)
C1 N3 C2 N2 -1.7(4)
C3 N3 C2 N2 -178.5(3)
C1 N3 C2 S1 176.2(3)
C3 N3 C2 S1 -0.7(6)
C2 N3 C3 C4 -84.8(4)
C1 N3 C3 C4 99.1(4)
N3 C3 C4 C5 -8.2(6)
C10 N4 C6 C7 1.1(5)
C10 N4 C6 C1 -177.2(3)
N1 C1 C6 N4 168.7(3)
N3 C1 C6 N4 -12.3(6)
N1 C1 C6 C7 -9.7(5)
N3 C1 C6 C7 169.2(4)
N4 C6 C7 C8 -1.1(6)
C1 C6 C7 C8 177.4(3)
C6 C7 C8 C9 -0.2(6)
C7 C8 C9 C10 1.3(5)
C6 N4 C10 C9 0.0(5)
C6 N4 C10 C11 -178.5(3)
C8 C9 C10 N4 -1.2(5)
C8 C9 C10 C11 177.4(3)
N6 N5 C11 N7 0.3(4)
N6 N5 C11 C10 -179.8(3)
C12 N7 C11 N5 -0.1(4)
C13 N7 C11 N5 -178.1(3)
C12 N7 C11 C10 -179.9(3)
C13 N7 C11 C10 2.1(5)
N4 C10 C11 N5 173.5(3)
C9 C10 C11 N5 -5.2(5)
N4 C10 C11 N7 -6.7(5)
C9 C10 C11 N7 174.6(3)
N5 N6 C12 N7 0.5(4)
N5 N6 C12 S2 -178.5(3)
C11 N7 C12 N6 -0.3(3)
C13 N7 C12 N6 178.0(3)
C11 N7 C12 S2 178.8(3)
C13 N7 C12 S2 -3.0(5)
C11 N7 C13 C14 92.1(4)
C12 N7 C13 C14 -85.8(3)
N7 C13 C14 C15 121.0(4)
C16 N8 N9 C17 0.1(4)
C26 N12 N13 C27 -0.2(4)
N9 N8 C16 N10 -0.4(4)
N9 N8 C16 C21 -179.7(3)
C17 N10 C16 N8 0.5(4)
C18 N10 C16 N8 177.3(3)
C17 N10 C16 C21 179.7(3)
C18 N10 C16 C21 -3.5(6)
N8 N9 C17 N10 0.1(4)
N8 N9 C17 S3 178.9(3)
C16 N10 C17 N9 -0.4(4)
C18 N10 C17 N9 -177.4(3)
C16 N10 C17 S3 -179.1(3)
C18 N10 C17 S3 3.8(5)
C16 N10 C18 C19 -94.3(4)
C17 N10 C18 C19 82.1(4)
N10 C18 C19 C20 -11.4(8)
C25 N11 C21 C22 0.8(5)
C25 N11 C21 C16 -175.6(3)
N8 C16 C21 N11 156.2(3)
N10 C16 C21 N11 -22.9(5)
N8 C16 C21 C22 -20.5(5)
N10 C16 C21 C22 160.4(3)
N11 C21 C22 C23 -1.7(5)
C16 C21 C22 C23 174.9(3)
C21 C22 C23 C24 1.3(6)
C22 C23 C24 C25 -0.3(6)
C21 N11 C25 C24 0.3(5)
C21 N11 C25 C26 177.4(3)
C23 C24 C25 N11 -0.5(5)
C23 C24 C25 C26 -177.7(3)
N13 N12 C26 N14 1.0(4)
N13 N12 C26 C25 180.0(3)
C27 N14 C26 N12 -1.5(4)
C28 N14 C26 N12 177.2(4)
C27 N14 C26 C25 179.7(3)
C28 N14 C26 C25 -1.7(6)
N11 C25 C26 N12 -164.0(3)
C24 C25 C26 N12 13.3(5)
N11 C25 C26 N14 14.7(5)
C24 C25 C26 N14 -168.0(3)
N12 N13 C27 N14 -0.7(4)
N12 N13 C27 S4 -180.0(3)
C26 N14 C27 N13 1.2(4)
C28 N14 C27 N13 -177.5(3)
C26 N14 C27 S4 -179.5(3)
C28 N14 C27 S4 1.8(5)
C27 N14 C28 C29 -87.8(4)
C26 N14 C28 C29 93.7(5)
N14 C28 C29 C30 126.4(5)

loop_
_cod_related_entry_id
_cod_related_entry_database
_cod_related_entry_code
1 ChemSpider 1237750
